data_7104468
loop_
_publ_author_name
'Xie, Jian-Hua'
'Zhou, Lei'
'Zavalij, Peter'
'Doyle, Michael P'
'Sun, Yinxin'
'Liu, Yang'
'Sun, Huai'

_publ_section_title
;
 Conformational isomers of extraordinary stability:
 carboxamidate-bridged dimetalloorganic compounds.
;
_journal_issue 21
_journal_name_full 'Chemical communications (Cambridge, England)'
_journal_page_first 3005
_journal_page_last 3007
_journal_paper_doi 10.1039/b904095a
_journal_volume 34
_journal_year 2009
_chemical_formula_moiety 'C32 H54 N6 O4 Rh2, B F4, 2(C2 H3 N)'
_chemical_formula_sum 'C36 H60 B F4 N8 O4 Rh2'
_chemical_formula_weight 961.55
_chemical_name_common Rh2-complex
_chemical_name_systematic
;
Rh2-complex
;
_space_group_IT_number 15
_symmetry_cell_setting monoclinic
_symmetry_space_group_name_Hall '-C 2yc'
_symmetry_space_group_name_H-M 'C 1 2/c 1'
_atom_sites_solution_hydrogens geom
_atom_sites_solution_primary direct
_atom_sites_solution_secondary difmap
_audit_creation_method 'SHELXL-97 & ZCIF'
_cell_angle_alpha 90.00
_cell_angle_beta 103.4465(13)
_cell_angle_gamma 90.00
_cell_formula_units_Z 4
_cell_length_a 24.381(2)
_cell_length_b 7.1609(6)
_cell_length_c 24.440(2)
_cell_measurement_reflns_used 8249
_cell_measurement_temperature 200(2)
_cell_measurement_theta_max 30.7
_cell_measurement_theta_min 2.7
_cell_volume 4150.0(6)
_computing_cell_refinement Apex2
_computing_data_collection 'Apex2 (Bruker, 2005)'
_computing_data_reduction Apex2
_computing_molecular_graphics 'XSHEL (Bruker, 2004)'
_computing_publication_material SHELXL-97
_computing_structure_refinement 'SHELXL-97 (Sheldrick, 1997)'
_computing_structure_solution 'SHELXS-97 (Sheldrick, 1990)'
_diffrn_ambient_temperature 200(2)
_diffrn_detector 'CCD area detector'
_diffrn_detector_area_resol_mean 11.198
_diffrn_detector_type 'Bruker Smart Apex II'
_diffrn_measured_fraction_theta_full 0.998
_diffrn_measured_fraction_theta_max 0.998
_diffrn_measurement_details 366,366,366,720
_diffrn_measurement_device_type 'three-circle diffractometer'
_diffrn_measurement_method '\w and \f scans'
_diffrn_measurement_specimen_support 'glass capillary'
_diffrn_orient_matrix_type standard
_diffrn_orient_matrix_UB_11 -0.0407392
_diffrn_orient_matrix_UB_12 0.0350636
_diffrn_orient_matrix_UB_13 -0.0120117
_diffrn_orient_matrix_UB_21 -0.0026063
_diffrn_orient_matrix_UB_22 -0.0641292
_diffrn_orient_matrix_UB_23 -0.0368613
_diffrn_orient_matrix_UB_31 -0.0105821
_diffrn_orient_matrix_UB_32 -0.1189938
_diffrn_orient_matrix_UB_33 0.0163348
_diffrn_radiation_monochromator graphite
_diffrn_radiation_source 'fine-focus sealed tube'
_diffrn_radiation_type MoK\a
_diffrn_radiation_wavelength 0.71073
_diffrn_reflns_av_R_equivalents 0.0372
_diffrn_reflns_av_sigmaI/netI 0.0254
_diffrn_reflns_limit_h_max 28
_diffrn_reflns_limit_h_min -28
_diffrn_reflns_limit_k_max 8
_diffrn_reflns_limit_k_min -8
_diffrn_reflns_limit_l_max 29
_diffrn_reflns_limit_l_min -29
_diffrn_reflns_number 19810
_diffrn_reflns_theta_full 25.00
_diffrn_reflns_theta_max 25.00
_diffrn_reflns_theta_min 1.71
_diffrn_source_current 30.00
_diffrn_source_voltage 50.00
_diffrn_standards_decay_% 0
_exptl_absorpt_coefficient_mu 0.861
_exptl_absorpt_correction_T_max 0.979
_exptl_absorpt_correction_T_min 0.856
_exptl_absorpt_correction_type multi-scan
_exptl_absorpt_process_details 'SADABS (Sheldrick, 1996)'
_exptl_crystal_colour purple
_exptl_crystal_density_diffrn 1.539
_exptl_crystal_density_method not-measured
_exptl_crystal_description needle
_exptl_crystal_F_000 1980
_exptl_crystal_id 'Doyle/Zhou Rh2 + 8 member ring + CH3CN'
_exptl_crystal_size_max 0.255
_exptl_crystal_size_mid 0.07
_exptl_crystal_size_min 0.025
_refine_diff_density_max 0.633
_refine_diff_density_min -0.753
_refine_diff_density_rms 0.075
_refine_ls_extinction_method none
_refine_ls_goodness_of_fit_ref 1.000
_refine_ls_hydrogen_treatment constr
_refine_ls_matrix_type full
_refine_ls_number_parameters 274
_refine_ls_number_reflns 3653
_refine_ls_number_restraints 50
_refine_ls_restrained_S_all 0.996
_refine_ls_R_factor_all 0.0368
_refine_ls_R_factor_gt 0.0314
_refine_ls_shift/su_max 0.001
_refine_ls_shift/su_mean 0.000
_refine_ls_structure_factor_coef Fsqd
_refine_ls_weighting_details 'w=1/[\s^2^(Fo^2^)+(0.015P)^2^+25.946P], P=(max(Fo^2^,0)+2Fc^2^)/3'
_refine_ls_weighting_scheme calc
_refine_ls_wR_factor_gt 0.0650
_refine_ls_wR_factor_ref 0.0667
_reflns_number_gt 3296
_reflns_number_total 3653
_reflns_threshold_expression >2sigma(I)
_cod_data_source_file b904095a.txt
_cod_data_source_block 1710
_cod_depositor_comments
;
The following automatic conversions were performed:
'_symmetry_cell_setting' value 'Monoclinic' changed to 'monoclinic'
according to '/home/saulius/struct/CIF-dictionaries/cif_core.dic'
dictionary named 'cif_core.dic' version 2.4.1 from 2010-06-29.

Automatic conversion script
Id: cif_fix_enum 1527 2010-12-29 10:47:43Z saulius 
;
_cod_original_sg_symbol_H-M C2/c
_cod_database_code 7104468
_diffrn_measurement_frame_width-ccd -0.5
_diffrn_measurement_total_frames-ccd 1818
_diffrn_measurement_frame_time-ccd 40
_diffrn_measurement_total_time-ccd 23.2
_diffrn_detector_distance-ccd 5.0000
_diffrn_measurement_frame_size-ccd 512

loop_
_symmetry_equiv_pos_as_xyz
'x, y, z'
'-x, y, -z+1/2'
'x+1/2, y+1/2, z'
'-x+1/2, y+1/2, -z+1/2'
'-x, -y, -z'
'x, -y, z-1/2'
'-x+1/2, -y+1/2, -z'
'x+1/2, -y+1/2, z-1/2'

loop_
_atom_site_label
_atom_site_type_symbol
_atom_site_fract_x
_atom_site_fract_y
_atom_site_fract_z
_atom_site_U_iso_or_equiv
_atom_site_adp_type
_atom_site_occupancy
_atom_site_symmetry_multiplicity
_atom_site_calc_flag
_atom_site_refinement_flags
_atom_site_disorder_assembly
_atom_site_disorder_group
Rh1 Rh 0.263738(10) 0.15140(3) 0.040695(10) 0.01643(8) Uani 1 1 d . . .
N1 N 0.28744(11) -0.0587(4) 0.11101(11) 0.0238(6) Uani 1 1 d . . .
C1 C 0.29874(14) -0.1656(5) 0.14581(15) 0.0289(8) Uani 1 1 d . . .
C2 C 0.31362(19) -0.3003(6) 0.19135(18) 0.0534(12) Uani 1 1 d . . .
H2A H 0.3530 -0.2820 0.2113 0.080 Uiso 1 1 calc R . .
H2B H 0.3087 -0.4271 0.1759 0.080 Uiso 1 1 calc R . .
H2C H 0.2892 -0.2826 0.2176 0.080 Uiso 1 1 calc R . .
O11 O 0.19168(8) 0.5020(3) 0.00286(9) 0.0205(5) Uani 1 1 d . . .
N11 N 0.21831(10) 0.3154(3) 0.08007(10) 0.0184(5) Uani 1 1 d . . .
C11 C 0.19254(12) 0.4644(4) 0.05472(13) 0.0189(6) Uani 1 1 d . . .
C12 C 0.16195(14) 0.6062(4) 0.08260(14) 0.0252(7) Uani 1 1 d . . .
H12A H 0.1620 0.7274 0.0632 0.030 Uiso 1 1 calc R . .
H12B H 0.1833 0.6230 0.1220 0.030 Uiso 1 1 calc R . .
C13 C 0.10082(14) 0.5561(5) 0.08287(15) 0.0328(8) Uani 1 1 d . . .
H13A H 0.0825 0.6695 0.0934 0.039 Uiso 1 1 calc R . .
H13B H 0.0810 0.5234 0.0439 0.039 Uiso 1 1 calc R . .
C14 C 0.09149(15) 0.3973(5) 0.12148(17) 0.0385(9) Uani 1 1 d . . .
H14A H 0.1125 0.4271 0.1603 0.046 Uiso 1 1 calc R . .
H14B H 0.0509 0.3939 0.1216 0.046 Uiso 1 1 calc R . .
C15 C 0.10896(16) 0.2033(5) 0.10671(17) 0.0383(9) Uani 1 1 d . . .
H15A H 0.1082 0.2007 0.0660 0.046 Uiso 1 1 calc R . .
H15B H 0.0805 0.1128 0.1132 0.046 Uiso 1 1 calc R . .
C16 C 0.16694(15) 0.1375(5) 0.13908(14) 0.0311(8) Uani 1 1 d . . .
H16A H 0.1656 0.1155 0.1787 0.037 Uiso 1 1 calc R . .
H16B H 0.1754 0.0165 0.1232 0.037 Uiso 1 1 calc R . .
C17 C 0.21490(13) 0.2728(5) 0.13795(13) 0.0230(7) Uani 1 1 d . . .
H17A H 0.2089 0.3899 0.1573 0.028 Uiso 1 1 calc R . .
H17B H 0.2510 0.2174 0.1586 0.028 Uiso 1 1 calc R . .
O21 O 0.30393(8) 0.5088(3) -0.00810(9) 0.0210(5) Uani 1 1 d . . .
N21 N 0.32969(10) 0.3215(4) 0.06888(10) 0.0187(5) Uani 1 1 d . . .
C21 C 0.33672(12) 0.4714(4) 0.04007(13) 0.0201(7) Uani 1 1 d . . .
C22 C 0.38305(13) 0.6141(4) 0.05949(14) 0.0250(7) Uani 1 1 d . . .
H22A H 0.3904 0.6257 0.1009 0.030 Uiso 1 1 calc R . .
H22B H 0.3696 0.7369 0.0431 0.030 Uiso 1 1 calc R . .
C23 C 0.43858(14) 0.5669(5) 0.04345(15) 0.0314(8) Uani 1 1 d . . .
H23A H 0.4300 0.5381 0.0027 0.038 Uiso 1 1 calc R . .
H23B H 0.4627 0.6798 0.0494 0.038 Uiso 1 1 calc R . .
C24 C 0.47266(14) 0.4048(5) 0.07499(17) 0.0352(9) Uani 1 1 d . . .
H24A H 0.4803 0.4321 0.1158 0.042 Uiso 1 1 calc R . .
H24B H 0.5095 0.4007 0.0645 0.042 Uiso 1 1 calc R . .
C25 C 0.44588(14) 0.2108(5) 0.06513(16) 0.0331(8) Uani 1 1 d . . .
H25A H 0.4182 0.2116 0.0284 0.040 Uiso 1 1 calc R . .
H25B H 0.4757 0.1200 0.0624 0.040 Uiso 1 1 calc R . .
C26 C 0.41625(14) 0.1420(5) 0.10960(15) 0.0323(8) Uani 1 1 d . . .
H26A H 0.4448 0.1212 0.1452 0.039 Uiso 1 1 calc R . .
H26B H 0.3982 0.0203 0.0974 0.039 Uiso 1 1 calc R . .
C27 C 0.37166(13) 0.2758(5) 0.12080(13) 0.0243(7) Uani 1 1 d . . .
H27A H 0.3524 0.2184 0.1481 0.029 Uiso 1 1 calc R . .
H27B H 0.3901 0.3920 0.1377 0.029 Uiso 1 1 calc R . .
N1A N 0.18200(19) 0.7046(7) 0.23776(16) 0.0726(14) Uani 1 1 d . . .
C1A C 0.1358(2) 0.7350(7) 0.23172(16) 0.0487(11) Uani 1 1 d . . .
C2A C 0.0759(2) 0.7708(8) 0.2238(2) 0.0644(14) Uani 1 1 d . . .
H2D H 0.0609 0.8217 0.1860 0.097 Uiso 1 1 calc R . .
H2E H 0.0698 0.8609 0.2520 0.097 Uiso 1 1 calc R . .
H2F H 0.0564 0.6539 0.2280 0.097 Uiso 1 1 calc R . .
B1 B 0.4983(5) 0.7356(9) 0.2504(6) 0.052(2) Uani 1 2 d SDU A -1
F1 F 0.5184(5) 0.9048(10) 0.2438(6) 0.135(4) Uani 0.50 1 d PDU A -1
F2 F 0.4878(7) 0.642(2) 0.2024(6) 0.143(7) Uani 0.50 1 d PDU A -1
F3 F 0.4503(3) 0.7518(15) 0.2667(5) 0.132(3) Uani 0.50 1 d PDU A -1
F4 F 0.5358(6) 0.640(2) 0.2881(7) 0.126(6) Uani 0.50 1 d PDU A -1

loop_
_atom_site_aniso_label
_atom_site_aniso_U_11
_atom_site_aniso_U_22
_atom_site_aniso_U_33
_atom_site_aniso_U_23
_atom_site_aniso_U_13
_atom_site_aniso_U_12
Rh1 0.01461(12) 0.01697(12) 0.01735(13) 0.00297(11) 0.00295(9) 0.00165(10)
N1 0.0195(14) 0.0241(15) 0.0272(15) 0.0028(13) 0.0045(11) 0.0015(12)
C1 0.0252(17) 0.0291(19) 0.0325(19) 0.0036(17) 0.0072(15) 0.0025(15)
C2 0.054(3) 0.056(3) 0.050(3) 0.032(2) 0.010(2) 0.011(2)
O11 0.0200(11) 0.0198(11) 0.0219(11) 0.0028(9) 0.0056(9) 0.0056(9)
N11 0.0181(13) 0.0177(14) 0.0195(13) 0.0015(11) 0.0048(10) 0.0010(10)
C11 0.0143(15) 0.0182(16) 0.0237(16) -0.0007(13) 0.0035(12) -0.0005(12)
C12 0.0289(18) 0.0207(17) 0.0262(18) -0.0006(14) 0.0069(14) 0.0048(14)
C13 0.0243(18) 0.038(2) 0.037(2) -0.0032(17) 0.0091(15) 0.0094(16)
C14 0.0254(19) 0.046(2) 0.047(2) -0.0052(19) 0.0149(17) -0.0014(17)
C15 0.033(2) 0.038(2) 0.045(2) -0.0079(18) 0.0129(17) -0.0150(17)
C16 0.042(2) 0.0289(19) 0.0268(18) 0.0003(16) 0.0163(16) -0.0020(17)
C17 0.0269(17) 0.0234(17) 0.0183(16) -0.0001(13) 0.0042(13) 0.0029(14)
O21 0.0184(11) 0.0211(11) 0.0217(11) 0.0030(9) 0.0014(9) -0.0011(9)
N21 0.0146(12) 0.0208(14) 0.0194(13) 0.0018(11) 0.0015(10) 0.0008(11)
C21 0.0184(15) 0.0202(16) 0.0226(16) -0.0010(13) 0.0064(13) 0.0009(13)
C22 0.0261(17) 0.0181(17) 0.0281(18) 0.0008(13) 0.0008(14) -0.0027(13)
C23 0.0240(18) 0.034(2) 0.035(2) 0.0020(16) 0.0049(15) -0.0106(16)
C24 0.0175(17) 0.041(2) 0.047(2) -0.0004(18) 0.0069(16) -0.0013(15)
C25 0.0210(17) 0.032(2) 0.045(2) -0.0055(17) 0.0041(16) 0.0048(15)
C26 0.0231(17) 0.0282(19) 0.039(2) 0.0043(17) -0.0064(15) 0.0001(15)
C27 0.0224(16) 0.0255(17) 0.0216(16) 0.0022(14) -0.0019(13) -0.0044(14)
N1A 0.058(3) 0.113(4) 0.042(2) -0.016(2) 0.001(2) -0.004(3)
C1A 0.064(3) 0.052(3) 0.027(2) -0.0037(19) 0.003(2) -0.002(2)
C2A 0.062(3) 0.079(4) 0.047(3) -0.007(3) 0.002(2) 0.018(3)
B1 0.057(5) 0.047(5) 0.053(5) -0.016(14) 0.016(4) 0.006(14)
F1 0.170(14) 0.072(5) 0.180(10) 0.009(7) 0.073(9) -0.043(6)
F2 0.216(18) 0.135(11) 0.062(6) -0.051(7) 0.002(8) 0.056(10)
F3 0.081(5) 0.154(9) 0.180(9) -0.041(8) 0.067(6) -0.002(6)
F4 0.119(9) 0.121(10) 0.109(10) -0.011(7) -0.034(7) 0.067(9)

loop_
_atom_type_symbol
_atom_type_description
_atom_type_scat_dispersion_real
_atom_type_scat_dispersion_imag
_atom_type_scat_source
C C 0.0033 0.0016 'International Tables Vol C Tables 4.2.6.8 and 6.1.1.4'
H H 0.0000 0.0000 'International Tables Vol C Tables 4.2.6.8 and 6.1.1.4'
N N 0.0061 0.0033 'International Tables Vol C Tables 4.2.6.8 and 6.1.1.4'
O O 0.0106 0.0060 'International Tables Vol C Tables 4.2.6.8 and 6.1.1.4'
Rh Rh -1.1178 0.9187 'International Tables Vol C Tables 4.2.6.8 and 6.1.1.4'
B B 0.0013 0.0007 'International Tables Vol C Tables 4.2.6.8 and 6.1.1.4'
F F 0.0171 0.0103 'International Tables Vol C Tables 4.2.6.8 and 6.1.1.4'

loop_
_geom_angle_atom_site_label_1
_geom_angle_atom_site_label_2
_geom_angle_atom_site_label_3
_geom_angle
_geom_angle_site_symmetry_1
_geom_angle_site_symmetry_3
_geom_angle_publ_flag
N21 Rh1 N11 88.15(10) . . ?
N21 Rh1 O11 91.41(9) . 7 ?
N11 Rh1 O11 176.44(9) . 7 ?
N21 Rh1 O21 176.38(9) . 7 ?
N11 Rh1 O21 91.74(9) . 7 ?
O11 Rh1 O21 88.47(8) 7 7 ?
N21 Rh1 N1 95.76(10) . . ?
N11 Rh1 N1 95.58(10) . . ?
O11 Rh1 N1 87.98(9) 7 . ?
O21 Rh1 N1 87.85(9) 7 . ?
N21 Rh1 Rh1 88.53(7) . 7 ?
N11 Rh1 Rh1 88.53(7) . 7 ?
O11 Rh1 Rh1 87.93(6) 7 7 ?
O21 Rh1 Rh1 87.84(6) 7 7 ?
N1 Rh1 Rh1 174.14(7) . 7 ?
C1 N1 Rh1 179.0(3) . . ?
N1 C1 C2 178.9(4) . . ?
C1 C2 H2A 109.5 . . ?
C1 C2 H2B 109.5 . . ?
H2A C2 H2B 109.5 . . ?
C1 C2 H2C 109.5 . . ?
H2A C2 H2C 109.5 . . ?
H2B C2 H2C 109.5 . . ?
C11 O11 Rh1 121.13(19) . 7 ?
C11 N11 C17 119.6(3) . . ?
C11 N11 Rh1 120.3(2) . . ?
C17 N11 Rh1 120.09(19) . . ?
O11 C11 N11 121.9(3) . . ?
O11 C11 C12 113.9(3) . . ?
N11 C11 C12 124.3(3) . . ?
C11 C12 C13 115.2(3) . . ?
C11 C12 H12A 108.5 . . ?
C13 C12 H12A 108.5 . . ?
C11 C12 H12B 108.5 . . ?
C13 C12 H12B 108.5 . . ?
H12A C12 H12B 107.5 . . ?
C14 C13 C12 117.4(3) . . ?
C14 C13 H13A 107.9 . . ?
C12 C13 H13A 107.9 . . ?
C14 C13 H13B 107.9 . . ?
C12 C13 H13B 107.9 . . ?
H13A C13 H13B 107.2 . . ?
C15 C14 C13 116.3(3) . . ?
C15 C14 H14A 108.2 . . ?
C13 C14 H14A 108.2 . . ?
C15 C14 H14B 108.2 . . ?
C13 C14 H14B 108.2 . . ?
H14A C14 H14B 107.4 . . ?
C14 C15 C16 115.9(3) . . ?
C14 C15 H15A 108.3 . . ?
C16 C15 H15A 108.3 . . ?
C14 C15 H15B 108.3 . . ?
C16 C15 H15B 108.3 . . ?
H15A C15 H15B 107.4 . . ?
C17 C16 C15 114.6(3) . . ?
C17 C16 H16A 108.6 . . ?
C15 C16 H16A 108.6 . . ?
C17 C16 H16B 108.6 . . ?
C15 C16 H16B 108.6 . . ?
H16A C16 H16B 107.6 . . ?
N11 C17 C16 111.4(3) . . ?
N11 C17 H17A 109.3 . . ?
C16 C17 H17A 109.3 . . ?
N11 C17 H17B 109.3 . . ?
C16 C17 H17B 109.3 . . ?
H17A C17 H17B 108.0 . . ?
C21 O21 Rh1 121.33(19) . 7 ?
C21 N21 C27 119.5(3) . . ?
C21 N21 Rh1 120.3(2) . . ?
C27 N21 Rh1 120.2(2) . . ?
O21 C21 N21 121.9(3) . . ?
O21 C21 C22 113.9(3) . . ?
N21 C21 C22 124.2(3) . . ?
C21 C22 C23 114.2(3) . . ?
C21 C22 H22A 108.7 . . ?
C23 C22 H22A 108.7 . . ?
C21 C22 H22B 108.7 . . ?
C23 C22 H22B 108.7 . . ?
H22A C22 H22B 107.6 . . ?
C24 C23 C22 116.6(3) . . ?
C24 C23 H23A 108.1 . . ?
C22 C23 H23A 108.1 . . ?
C24 C23 H23B 108.1 . . ?
C22 C23 H23B 108.1 . . ?
H23A C23 H23B 107.3 . . ?
C23 C24 C25 116.6(3) . . ?
C23 C24 H24A 108.1 . . ?
C25 C24 H24A 108.1 . . ?
C23 C24 H24B 108.1 . . ?
C25 C24 H24B 108.1 . . ?
H24A C24 H24B 107.3 . . ?
C26 C25 C24 116.0(3) . . ?
C26 C25 H25A 108.3 . . ?
C24 C25 H25A 108.3 . . ?
C26 C25 H25B 108.3 . . ?
C24 C25 H25B 108.3 . . ?
H25A C25 H25B 107.4 . . ?
C25 C26 C27 113.8(3) . . ?
C25 C26 H26A 108.8 . . ?
C27 C26 H26A 108.8 . . ?
C25 C26 H26B 108.8 . . ?
C27 C26 H26B 108.8 . . ?
H26A C26 H26B 107.7 . . ?
N21 C27 C26 111.6(3) . . ?
N21 C27 H27A 109.3 . . ?
C26 C27 H27A 109.3 . . ?
N21 C27 H27B 109.3 . . ?
C26 C27 H27B 109.3 . . ?
H27A C27 H27B 108.0 . . ?
N1A C1A C2A 179.0(6) . . ?
C1A C2A H2D 109.5 . . ?
C1A C2A H2E 109.5 . . ?
H2D C2A H2E 109.5 . . ?
C1A C2A H2F 109.5 . . ?
H2D C2A H2F 109.5 . . ?
H2E C2A H2F 109.5 . . ?
F2 B1 F4 108.3(7) . . ?
F2 B1 F3 108.0(10) . . ?
F4 B1 F3 110.5(10) . . ?
F2 B1 F1 110.8(11) . . ?
F4 B1 F1 109.8(11) . . ?
F3 B1 F1 109.5(9) . . ?

loop_
_geom_bond_atom_site_label_1
_geom_bond_atom_site_label_2
_geom_bond_distance
_geom_bond_site_symmetry_2
_geom_bond_publ_flag
Rh1 N21 2.007(2) . ?
Rh1 N11 2.007(2) . ?
Rh1 O11 2.015(2) 7 ?
Rh1 O21 2.015(2) 7 ?
Rh1 N1 2.256(3) . ?
Rh1 Rh1 2.4041(5) 7 ?
N1 C1 1.130(4) . ?
C1 C2 1.454(5) . ?
C2 H2A 0.9800 . ?
C2 H2B 0.9800 . ?
C2 H2C 0.9800 . ?
O11 C11 1.291(4) . ?
O11 Rh1 2.015(2) 7 ?
N11 C11 1.317(4) . ?
N11 C17 1.468(4) . ?
C11 C12 1.513(4) . ?
C12 C13 1.534(5) . ?
C12 H12A 0.9900 . ?
C12 H12B 0.9900 . ?
C13 C14 1.528(5) . ?
C13 H13A 0.9900 . ?
C13 H13B 0.9900 . ?
C14 C15 1.521(5) . ?
C14 H14A 0.9900 . ?
C14 H14B 0.9900 . ?
C15 C16 1.525(5) . ?
C15 H15A 0.9900 . ?
C15 H15B 0.9900 . ?
C16 C17 1.524(5) . ?
C16 H16A 0.9900 . ?
C16 H16B 0.9900 . ?
C17 H17A 0.9900 . ?
C17 H17B 0.9900 . ?
O21 C21 1.288(4) . ?
O21 Rh1 2.015(2) 7 ?
N21 C21 1.317(4) . ?
N21 C27 1.470(4) . ?
C21 C22 1.515(4) . ?
C22 C23 1.532(5) . ?
C22 H22A 0.9900 . ?
C22 H22B 0.9900 . ?
C23 C24 1.528(5) . ?
C23 H23A 0.9900 . ?
C23 H23B 0.9900 . ?
C24 C25 1.530(5) . ?
C24 H24A 0.9900 . ?
C24 H24B 0.9900 . ?
C25 C26 1.520(5) . ?
C25 H25A 0.9900 . ?
C25 H25B 0.9900 . ?
C26 C27 1.521(5) . ?
C26 H26A 0.9900 . ?
C26 H26B 0.9900 . ?
C27 H27A 0.9900 . ?
C27 H27B 0.9900 . ?
N1A C1A 1.122(6) . ?
C1A C2A 1.452(7) . ?
C2A H2D 0.9800 . ?
C2A H2E 0.9800 . ?
C2A H2F 0.9800 . ?
B1 F2 1.326(9) . ?
B1 F4 1.326(9) . ?
B1 F3 1.326(9) . ?
B1 F1 1.331(8) . ?

loop_
_geom_torsion_atom_site_label_1
_geom_torsion_atom_site_label_2
_geom_torsion_atom_site_label_3
_geom_torsion_atom_site_label_4
_geom_torsion
_geom_torsion_site_symmetry_1
_geom_torsion_site_symmetry_2
_geom_torsion_site_symmetry_3
_geom_torsion_site_symmetry_4
_geom_torsion_publ_flag
N21 Rh1 N11 C11 86.2(2) . . . . ?
O21 Rh1 N11 C11 -90.2(2) 7 . . . ?
N1 Rh1 N11 C11 -178.2(2) . . . . ?
Rh1 Rh1 N11 C11 -2.4(2) 7 . . . ?
N21 Rh1 N11 C17 -92.1(2) . . . . ?
O21 Rh1 N11 C17 91.5(2) 7 . . . ?
N1 Rh1 N11 C17 3.5(2) . . . . ?
Rh1 Rh1 N11 C17 179.3(2) 7 . . . ?
Rh1 O11 C11 N11 -6.1(4) 7 . . . ?
Rh1 O11 C11 C12 173.60(19) 7 . . . ?
C17 N11 C11 O11 -176.1(3) . . . . ?
Rh1 N11 C11 O11 5.6(4) . . . . ?
C17 N11 C11 C12 4.3(4) . . . . ?
Rh1 N11 C11 C12 -174.0(2) . . . . ?
O11 C11 C12 C13 96.0(3) . . . . ?
N11 C11 C12 C13 -84.4(4) . . . . ?
C11 C12 C13 C14 71.2(4) . . . . ?
C12 C13 C14 C15 -66.5(4) . . . . ?
C13 C14 C15 C16 97.4(4) . . . . ?
C14 C15 C16 C17 -52.3(4) . . . . ?
C11 N11 C17 C16 94.2(3) . . . . ?
Rh1 N11 C17 C16 -87.5(3) . . . . ?
C15 C16 C17 N11 -56.8(4) . . . . ?
N11 Rh1 N21 C21 -86.7(2) . . . . ?
O11 Rh1 N21 C21 89.8(2) 7 . . . ?
N1 Rh1 N21 C21 177.9(2) . . . . ?
Rh1 Rh1 N21 C21 1.9(2) 7 . . . ?
N11 Rh1 N21 C27 95.6(2) . . . . ?
O11 Rh1 N21 C27 -88.0(2) 7 . . . ?
N1 Rh1 N21 C27 0.1(2) . . . . ?
Rh1 Rh1 N21 C27 -175.9(2) 7 . . . ?
Rh1 O21 C21 N21 4.0(4) 7 . . . ?
Rh1 O21 C21 C22 -176.15(19) 7 . . . ?
C27 N21 C21 O21 173.8(3) . . . . ?
Rh1 N21 C21 O21 -3.9(4) . . . . ?
C27 N21 C21 C22 -6.0(4) . . . . ?
Rh1 N21 C21 C22 176.2(2) . . . . ?
O21 C21 C22 C23 -93.0(3) . . . . ?
N21 C21 C22 C23 86.9(4) . . . . ?
C21 C22 C23 C24 -71.5(4) . . . . ?
C22 C23 C24 C25 65.6(4) . . . . ?
C23 C24 C25 C26 -98.4(4) . . . . ?
C24 C25 C26 C27 54.3(4) . . . . ?
C21 N21 C27 C26 -93.5(3) . . . . ?
Rh1 N21 C27 C26 84.3(3) . . . . ?
C25 C26 C27 N21 55.1(4) . . . . ?
